data_7051982
loop_
_publ_author_name
'Cordoneanu, Adina'
'Drewitt, Mark J.'
'Bavarian, Neda'
'Baird, Michael C.'

_publ_section_title
;
 Synthesis and characterization of weakly coordinating anion salts of a
 new, stable carbocationic reagent, the dibenzosuberenyl
 (dibenzotropylium) ion
;
_journal_issue 11
_journal_name_full 'New Journal of Chemistry'
_journal_page_first 1890
_journal_paper_doi 10.1039/b804868a
_journal_volume 32
_journal_year 2008
_chemical_formula_sum 'C39 H11 B F20'
_chemical_formula_weight 870.29
_chemical_name_systematic
;
?
;
_space_group_IT_number 14
_symmetry_cell_setting monoclinic
_symmetry_space_group_name_Hall '-P 2yn'
_symmetry_space_group_name_H-M 'P 1 21/n 1'
_atom_sites_solution_hydrogens geom
_atom_sites_solution_primary direct
_atom_sites_solution_secondary difmap
_audit_creation_method SHELXL-97
_cell_angle_alpha 90.00
_cell_angle_beta 96.055(4)
_cell_angle_gamma 90.00
_cell_formula_units_Z 4
_cell_length_a 9.779(2)
_cell_length_b 22.098(5)
_cell_length_c 15.386(4)
_cell_measurement_temperature 180(2)
_cell_volume 3306.3(13)
_computing_cell_refinement 'Bruker SMART'
_computing_data_collection 'Bruker SMART'
_computing_data_reduction 'Bruker SHELXTL'
_computing_molecular_graphics 'Bruker SHELXTL'
_computing_publication_material 'Bruker SHELXTL'
_computing_structure_refinement 'SHELXL-97 (Sheldrick, 1997)'
_computing_structure_solution 'SHELXS-97 (Sheldrick, 1990)'
_diffrn_ambient_temperature 180(2)
_diffrn_measured_fraction_theta_full 1.000
_diffrn_measured_fraction_theta_max 1.000
_diffrn_measurement_device_type 'CCD area detector'
_diffrn_measurement_method 'phi and omega scans'
_diffrn_radiation_monochromator graphite
_diffrn_radiation_source 'fine-focus sealed tube'
_diffrn_radiation_type MoK\a
_diffrn_radiation_wavelength 0.71073
_diffrn_reflns_av_R_equivalents 0.0211
_diffrn_reflns_av_sigmaI/netI 0.0315
_diffrn_reflns_limit_h_max 12
_diffrn_reflns_limit_h_min -11
_diffrn_reflns_limit_k_max 27
_diffrn_reflns_limit_k_min -26
_diffrn_reflns_limit_l_max 18
_diffrn_reflns_limit_l_min -17
_diffrn_reflns_number 20843
_diffrn_reflns_theta_full 26.00
_diffrn_reflns_theta_max 26.00
_diffrn_reflns_theta_min 1.62
_exptl_absorpt_coefficient_mu 0.180
_exptl_absorpt_correction_T_max 1.0000
_exptl_absorpt_correction_T_min 0.7728
_exptl_absorpt_correction_type 'Empirical (Bruker SADABS)'
_exptl_crystal_colour 'red brown'
_exptl_crystal_density_diffrn 1.748
_exptl_crystal_density_method 'not measured'
_exptl_crystal_description prism
_exptl_crystal_F_000 1720
_exptl_crystal_size_max 0.4
_exptl_crystal_size_mid 0.3
_exptl_crystal_size_min 0.3
_refine_diff_density_max 0.272
_refine_diff_density_min -0.193
_refine_diff_density_rms 0.035
_refine_ls_extinction_method none
_refine_ls_goodness_of_fit_ref 0.979
_refine_ls_hydrogen_treatment mixed
_refine_ls_matrix_type full
_refine_ls_number_parameters 585
_refine_ls_number_reflns 6489
_refine_ls_number_restraints 0
_refine_ls_restrained_S_all 0.979
_refine_ls_R_factor_all 0.0521
_refine_ls_R_factor_gt 0.0322
_refine_ls_shift/su_max 0.000
_refine_ls_shift/su_mean 0.000
_refine_ls_structure_factor_coef Fsqd
_refine_ls_weighting_details 'calc w=1/[\s^2^(Fo^2^)+(0.0428P)^2^+0.0000P] where P=(Fo^2^+2Fc^2^)/3'
_refine_ls_weighting_scheme calc
_refine_ls_wR_factor_gt 0.0741
_refine_ls_wR_factor_ref 0.0802
_reflns_number_gt 4557
_reflns_number_total 6489
_reflns_threshold_expression >2sigma(I)
_cod_data_source_file b804868a.txt
_cod_data_source_block aw98
_cod_depositor_comments
;
The following automatic conversions were performed:
'_symmetry_cell_setting' value 'Monoclinic' changed to 'monoclinic'
according to '/home/saulius/struct/CIF-dictionaries/cif_core.dic'
dictionary named 'cif_core.dic' version 2.4.1 from 2010-06-29.

Automatic conversion script
Id: cif_fix_enum 1527 2010-12-29 10:47:43Z saulius 
;
_cod_original_sg_symbol_H-M P2(1)/n
_cod_database_code 7051982

loop_
_symmetry_equiv_pos_as_xyz
'x, y, z'
'-x+1/2, y+1/2, -z+1/2'
'-x, -y, -z'
'x-1/2, -y-1/2, z-1/2'

loop_
_atom_site_label
_atom_site_type_symbol
_atom_site_fract_x
_atom_site_fract_y
_atom_site_fract_z
_atom_site_U_iso_or_equiv
_atom_site_adp_type
_atom_site_occupancy
_atom_site_symmetry_multiplicity
_atom_site_calc_flag
_atom_site_refinement_flags
_atom_site_disorder_assembly
_atom_site_disorder_group
B1 B 0.51722(17) 0.14659(8) 0.20529(12) 0.0281(4) Uani 1 1 d . . .
C1 C 0.57858(19) 0.46767(9) 0.17269(13) 0.0469(5) Uani 1 1 d . . .
H1 H 0.6412(16) 0.4980(8) 0.1951(10) 0.035(5) Uiso 1 1 d . . .
C2 C 0.60147(17) 0.45027(8) 0.08712(12) 0.0404(4) Uani 1 1 d . . .
C3 C 0.7112(2) 0.47993(10) 0.05117(15) 0.0534(5) Uani 1 1 d . . .
H3 H 0.762(2) 0.5114(10) 0.0904(14) 0.070(7) Uiso 1 1 d . . .
C4 C 0.7428(2) 0.46782(11) -0.03058(16) 0.0627(6) Uani 1 1 d . . .
H4 H 0.821(2) 0.4904(11) -0.0565(15) 0.084(7) Uiso 1 1 d . . .
C5 C 0.6668(2) 0.42529(11) -0.08238(17) 0.0622(6) Uani 1 1 d . . .
H5 H 0.691(2) 0.4176(9) -0.1427(14) 0.069(6) Uiso 1 1 d . . .
C6 C 0.5592(2) 0.39562(10) -0.05153(14) 0.0568(6) Uani 1 1 d . . .
H6 H 0.5052(18) 0.3672(9) -0.0865(12) 0.052(6) Uiso 1 1 d . . .
C7 C 0.52170(18) 0.40661(8) 0.03464(13) 0.0436(5) Uani 1 1 d . . .
C8 C 0.4085(2) 0.37286(9) 0.05908(14) 0.0493(5) Uani 1 1 d . . .
H8 H 0.368(2) 0.3457(11) 0.0058(15) 0.093(8) Uiso 1 1 d . . .
C9 C 0.3534(2) 0.36995(9) 0.13615(13) 0.0473(5) Uani 1 1 d . . .
H9 H 0.2715(19) 0.3398(10) 0.1369(13) 0.068(6) Uiso 1 1 d . . .
C10 C 0.38588(16) 0.40157(8) 0.21633(12) 0.0389(4) Uani 1 1 d . . .
C11 C 0.30873(19) 0.38516(10) 0.28556(14) 0.0496(5) Uani 1 1 d . . .
H11 H 0.2505(17) 0.3530(8) 0.2789(11) 0.043(5) Uiso 1 1 d . . .
C12 C 0.3259(2) 0.41484(10) 0.36500(15) 0.0541(5) Uani 1 1 d . . .
H12 H 0.2743(19) 0.4015(9) 0.4095(13) 0.062(6) Uiso 1 1 d . . .
C13 C 0.4191(2) 0.46255(11) 0.37729(15) 0.0582(6) Uani 1 1 d . . .
H13 H 0.429(2) 0.4838(11) 0.4309(16) 0.085(8) Uiso 1 1 d . . .
C14 C 0.4974(2) 0.47865(10) 0.31434(14) 0.0543(5) Uani 1 1 d . . .
H14 H 0.569(2) 0.5133(11) 0.3215(14) 0.083(7) Uiso 1 1 d . . .
C15 C 0.48608(17) 0.44856(8) 0.23229(12) 0.0408(4) Uani 1 1 d . . .
C16 C 0.46058(14) 0.16465(7) 0.29959(10) 0.0270(3) Uani 1 1 d . . .
C17 C 0.35373(14) 0.20464(8) 0.31088(10) 0.0298(4) Uani 1 1 d . . .
C18 C 0.31352(16) 0.22074(8) 0.39074(11) 0.0407(4) Uani 1 1 d . . .
C19 C 0.38241(19) 0.19788(10) 0.46561(12) 0.0521(5) Uani 1 1 d . . .
C20 C 0.49227(18) 0.15976(10) 0.45959(11) 0.0479(5) Uani 1 1 d . . .
C21 C 0.52963(15) 0.14525(8) 0.37813(11) 0.0349(4) Uani 1 1 d . . .
C22 C 0.54242(14) 0.07355(7) 0.19068(11) 0.0309(4) Uani 1 1 d . . .
C23 C 0.50175(15) 0.02548(8) 0.23954(11) 0.0356(4) Uani 1 1 d . . .
C24 C 0.52135(17) -0.03500(8) 0.22074(13) 0.0440(5) Uani 1 1 d . . .
C25 C 0.58070(19) -0.05056(9) 0.14661(14) 0.0499(5) Uani 1 1 d . . .
C26 C 0.62256(18) -0.00481(9) 0.09477(12) 0.0463(5) Uani 1 1 d . . .
C27 C 0.60214(16) 0.05475(8) 0.11673(11) 0.0370(4) Uani 1 1 d . . .
C28 C 0.40109(14) 0.16314(7) 0.12206(10) 0.0286(4) Uani 1 1 d . . .
C29 C 0.27340(15) 0.13545(7) 0.11816(11) 0.0322(4) Uani 1 1 d . . .
C30 C 0.16750(16) 0.14410(8) 0.05251(12) 0.0391(4) Uani 1 1 d . . .
C31 C 0.18709(18) 0.18272(8) -0.01516(11) 0.0423(4) Uani 1 1 d . . .
C32 C 0.31158(18) 0.21118(8) -0.01539(11) 0.0410(4) Uani 1 1 d . . .
C33 C 0.41571(16) 0.20034(8) 0.05085(11) 0.0340(4) Uani 1 1 d . . .
C34 C 0.66182(14) 0.18591(7) 0.20986(10) 0.0271(3) Uani 1 1 d . . .
C35 C 0.65827(14) 0.24868(7) 0.21087(10) 0.0271(3) Uani 1 1 d . . .
C36 C 0.77158(15) 0.28603(7) 0.21864(10) 0.0294(4) Uani 1 1 d . . .
C37 C 0.90087(15) 0.26043(7) 0.22905(10) 0.0306(4) Uani 1 1 d . . .
C38 C 0.91146(14) 0.19863(8) 0.23221(10) 0.0310(4) Uani 1 1 d . . .
C39 C 0.79431(15) 0.16324(7) 0.22306(10) 0.0295(4) Uani 1 1 d . . .
F17 F 0.28184(8) 0.23155(4) 0.24134(6) 0.0342(2) Uani 1 1 d . . .
F18 F 0.20798(10) 0.25944(6) 0.39604(7) 0.0600(3) Uani 1 1 d . . .
F19 F 0.34395(13) 0.21261(8) 0.54398(7) 0.0924(5) Uani 1 1 d . . .
F20 F 0.56278(12) 0.13713(7) 0.53267(7) 0.0773(4) Uani 1 1 d . . .
F21 F 0.64310(9) 0.10967(5) 0.37706(6) 0.0452(3) Uani 1 1 d . . .
F23 F 0.43653(9) 0.03494(4) 0.31210(7) 0.0453(3) Uani 1 1 d . . .
F24 F 0.48132(11) -0.07831(5) 0.27428(8) 0.0617(3) Uani 1 1 d . . .
F25 F 0.59755(13) -0.10877(5) 0.12538(8) 0.0747(4) Uani 1 1 d . . .
F26 F 0.68283(12) -0.01864(6) 0.02197(7) 0.0674(4) Uani 1 1 d . . .
F27 F 0.64532(10) 0.09719(5) 0.06179(6) 0.0482(3) Uani 1 1 d . . .
F29 F 0.24626(8) 0.09738(4) 0.18382(6) 0.0392(2) Uani 1 1 d . . .
F30 F 0.04618(10) 0.11522(5) 0.05439(7) 0.0555(3) Uani 1 1 d . . .
F31 F 0.08686(11) 0.19125(5) -0.08110(7) 0.0637(3) Uani 1 1 d . . .
F32 F 0.33289(12) 0.24908(5) -0.08189(6) 0.0589(3) Uani 1 1 d . . .
F33 F 0.53603(9) 0.22876(5) 0.04194(6) 0.0454(3) Uani 1 1 d . . .
F35 F 0.53457(8) 0.27724(4) 0.20444(6) 0.0350(2) Uani 1 1 d . . .
F36 F 0.75666(9) 0.34668(4) 0.21486(7) 0.0438(3) Uani 1 1 d . . .
F37 F 1.01369(9) 0.29545(5) 0.23506(7) 0.0470(3) Uani 1 1 d . . .
F38 F 1.03606(8) 0.17195(4) 0.24535(7) 0.0445(3) Uani 1 1 d . . .
F39 F 0.81841(9) 0.10240(4) 0.22948(7) 0.0413(2) Uani 1 1 d . . .

loop_
_atom_site_aniso_label
_atom_site_aniso_U_11
_atom_site_aniso_U_22
_atom_site_aniso_U_33
_atom_site_aniso_U_23
_atom_site_aniso_U_13
_atom_site_aniso_U_12
B1 0.0247(8) 0.0312(11) 0.0288(10) 0.0000(8) 0.0051(7) 0.0013(8)
C1 0.0451(10) 0.0367(11) 0.0568(13) -0.0005(10) -0.0043(10) -0.0010(9)
C2 0.0421(9) 0.0317(10) 0.0466(11) 0.0005(8) 0.0018(8) 0.0077(8)
C3 0.0491(11) 0.0463(13) 0.0655(15) -0.0001(11) 0.0094(10) 0.0034(10)
C4 0.0644(14) 0.0566(15) 0.0710(17) 0.0021(13) 0.0245(12) 0.0114(12)
C5 0.0715(15) 0.0591(15) 0.0588(15) -0.0005(12) 0.0193(12) 0.0215(12)
C6 0.0650(14) 0.0480(13) 0.0552(14) -0.0121(11) -0.0042(11) 0.0136(11)
C7 0.0435(10) 0.0335(11) 0.0519(12) 0.0021(9) -0.0029(9) 0.0094(8)
C8 0.0520(11) 0.0381(11) 0.0546(14) -0.0013(10) -0.0092(10) 0.0019(9)
C9 0.0473(11) 0.0392(11) 0.0522(13) 0.0036(9) -0.0099(9) 0.0012(9)
C10 0.0361(9) 0.0318(10) 0.0466(11) 0.0046(8) -0.0064(8) 0.0066(8)
C11 0.0379(10) 0.0423(12) 0.0670(15) 0.0096(11) -0.0018(10) -0.0005(9)
C12 0.0541(12) 0.0556(14) 0.0538(14) 0.0094(11) 0.0111(11) 0.0031(11)
C13 0.0695(14) 0.0559(14) 0.0485(14) -0.0016(11) 0.0034(11) -0.0043(11)
C14 0.0608(12) 0.0500(13) 0.0507(13) -0.0019(10) 0.0003(10) -0.0073(11)
C15 0.0398(9) 0.0334(10) 0.0476(11) 0.0017(9) -0.0027(8) 0.0010(8)
C16 0.0240(7) 0.0288(9) 0.0286(9) 0.0001(7) 0.0038(6) -0.0046(7)
C17 0.0263(8) 0.0361(10) 0.0273(9) -0.0015(7) 0.0043(7) -0.0047(7)
C18 0.0337(9) 0.0521(12) 0.0376(11) -0.0101(9) 0.0102(8) 0.0017(8)
C19 0.0485(11) 0.0815(16) 0.0285(11) -0.0106(10) 0.0143(9) -0.0008(11)
C20 0.0448(10) 0.0739(15) 0.0236(10) 0.0052(9) -0.0026(8) -0.0048(10)
C21 0.0287(8) 0.0408(11) 0.0350(10) 0.0013(8) 0.0021(7) 0.0003(7)
C22 0.0233(7) 0.0333(10) 0.0357(9) -0.0041(8) 0.0002(7) 0.0009(7)
C23 0.0269(8) 0.0336(10) 0.0460(11) -0.0019(8) 0.0029(7) 0.0006(7)
C24 0.0373(9) 0.0298(11) 0.0630(13) 0.0020(9) -0.0039(9) -0.0002(8)
C25 0.0516(11) 0.0324(11) 0.0620(14) -0.0154(10) -0.0121(10) 0.0107(9)
C26 0.0454(10) 0.0505(13) 0.0415(11) -0.0176(10) -0.0023(8) 0.0145(9)
C27 0.0331(8) 0.0405(11) 0.0371(10) -0.0049(8) 0.0017(7) 0.0027(8)
C28 0.0302(8) 0.0312(9) 0.0250(9) -0.0065(7) 0.0054(7) 0.0039(7)
C29 0.0342(8) 0.0303(10) 0.0320(9) -0.0041(7) 0.0033(7) 0.0022(7)
C30 0.0309(9) 0.0417(11) 0.0429(11) -0.0113(9) -0.0042(8) -0.0009(8)
C31 0.0455(10) 0.0460(12) 0.0319(10) -0.0082(9) -0.0126(8) 0.0091(9)
C32 0.0560(11) 0.0430(11) 0.0234(9) -0.0018(8) 0.0019(8) 0.0042(9)
C33 0.0360(9) 0.0393(10) 0.0272(9) -0.0053(8) 0.0059(7) -0.0011(8)
C34 0.0273(8) 0.0317(9) 0.0229(8) -0.0005(7) 0.0060(6) 0.0014(7)
C35 0.0234(7) 0.0336(9) 0.0243(8) 0.0012(7) 0.0021(6) 0.0058(7)
C36 0.0367(9) 0.0255(9) 0.0260(9) 0.0024(7) 0.0034(7) 0.0016(7)
C37 0.0262(8) 0.0355(10) 0.0302(9) 0.0017(7) 0.0026(6) -0.0051(7)
C38 0.0225(7) 0.0381(10) 0.0326(9) 0.0011(8) 0.0047(6) 0.0050(7)
C39 0.0317(8) 0.0271(9) 0.0304(9) 0.0002(7) 0.0069(7) 0.0025(7)
F17 0.0280(4) 0.0399(6) 0.0352(5) -0.0006(4) 0.0047(4) 0.0066(4)
F18 0.0498(6) 0.0813(9) 0.0519(7) -0.0161(6) 0.0195(5) 0.0194(6)
F19 0.0883(9) 0.1620(15) 0.0294(7) -0.0157(8) 0.0182(6) 0.0272(9)
F20 0.0708(8) 0.1291(12) 0.0298(6) 0.0140(7) -0.0055(6) 0.0146(8)
F21 0.0383(5) 0.0526(7) 0.0435(6) 0.0086(5) -0.0017(4) 0.0101(5)
F23 0.0453(5) 0.0379(6) 0.0556(7) 0.0066(5) 0.0185(5) 0.0003(5)
F24 0.0597(7) 0.0309(6) 0.0930(9) 0.0082(6) 0.0018(6) -0.0020(5)
F25 0.0984(9) 0.0372(7) 0.0836(9) -0.0232(6) -0.0128(7) 0.0195(6)
F26 0.0806(8) 0.0704(8) 0.0512(7) -0.0260(6) 0.0064(6) 0.0283(7)
F27 0.0543(6) 0.0537(7) 0.0390(6) -0.0057(5) 0.0164(5) 0.0059(5)
F29 0.0315(5) 0.0420(6) 0.0442(6) 0.0026(5) 0.0035(4) -0.0039(4)
F30 0.0358(5) 0.0630(8) 0.0644(7) -0.0056(6) -0.0106(5) -0.0080(5)
F31 0.0624(7) 0.0727(9) 0.0493(7) -0.0021(6) -0.0260(6) 0.0058(6)
F32 0.0799(8) 0.0665(8) 0.0281(6) 0.0093(5) -0.0048(5) -0.0030(6)
F33 0.0460(6) 0.0604(7) 0.0310(6) 0.0058(5) 0.0086(4) -0.0098(5)
F35 0.0275(4) 0.0339(5) 0.0434(6) 0.0011(4) 0.0034(4) 0.0075(4)
F36 0.0407(5) 0.0290(6) 0.0602(7) 0.0031(5) -0.0015(5) 0.0002(4)
F37 0.0307(5) 0.0395(6) 0.0697(7) 0.0026(5) 0.0002(5) -0.0076(4)
F38 0.0231(4) 0.0428(6) 0.0673(7) 0.0011(5) 0.0038(4) 0.0051(4)
F39 0.0297(5) 0.0291(6) 0.0650(7) 0.0002(5) 0.0051(4) 0.0049(4)

loop_
_atom_type_symbol
_atom_type_description
_atom_type_scat_dispersion_real
_atom_type_scat_dispersion_imag
_atom_type_scat_source
C C 0.0033 0.0016 'International Tables Vol C Tables 4.2.6.8 and 6.1.1.4'
H H 0.0000 0.0000 'International Tables Vol C Tables 4.2.6.8 and 6.1.1.4'
B B 0.0013 0.0007 'International Tables Vol C Tables 4.2.6.8 and 6.1.1.4'
F F 0.0171 0.0103 'International Tables Vol C Tables 4.2.6.8 and 6.1.1.4'

loop_
_geom_angle_atom_site_label_1
_geom_angle_atom_site_label_2
_geom_angle_atom_site_label_3
_geom_angle
_geom_angle_site_symmetry_1
_geom_angle_site_symmetry_3
_geom_angle_publ_flag
C22 B1 C34 112.32(12) . . ?
C22 B1 C16 115.04(13) . . ?
C34 B1 C16 101.52(12) . . ?
C22 B1 C28 102.13(13) . . ?
C34 B1 C28 115.41(13) . . ?
C16 B1 C28 110.98(12) . . ?
C2 C1 C15 134.13(19) . . ?
C1 C2 C3 116.01(18) . . ?
C1 C2 C7 125.29(17) . . ?
C3 C2 C7 118.68(18) . . ?
C4 C3 C2 121.8(2) . . ?
C3 C4 C5 120.3(2) . . ?
C6 C5 C4 120.5(2) . . ?
C5 C6 C7 121.4(2) . . ?
C8 C7 C6 116.05(19) . . ?
C8 C7 C2 126.71(18) . . ?
C6 C7 C2 117.24(18) . . ?
C9 C8 C7 130.6(2) . . ?
C8 C9 C10 131.46(19) . . ?
C11 C10 C9 115.99(18) . . ?
C11 C10 C15 117.79(17) . . ?
C9 C10 C15 126.20(17) . . ?
C12 C11 C10 121.3(2) . . ?
C11 C12 C13 119.7(2) . . ?
C14 C13 C12 121.1(2) . . ?
C13 C14 C15 121.3(2) . . ?
C1 C15 C14 116.09(18) . . ?
C1 C15 C10 125.23(18) . . ?
C14 C15 C10 118.68(17) . . ?
C21 C16 C17 112.93(14) . . ?
C21 C16 B1 120.76(13) . . ?
C17 C16 B1 125.93(14) . . ?
F17 C17 C18 114.75(14) . . ?
F17 C17 C16 120.91(13) . . ?
C18 C17 C16 124.34(15) . . ?
F18 C18 C19 119.66(15) . . ?
F18 C18 C17 120.69(16) . . ?
C19 C18 C17 119.64(16) . . ?
F19 C19 C18 120.51(17) . . ?
F19 C19 C20 120.29(18) . . ?
C18 C19 C20 119.20(16) . . ?
F20 C20 C19 120.26(17) . . ?
F20 C20 C21 120.61(17) . . ?
C19 C20 C21 119.13(16) . . ?
F21 C21 C20 116.07(15) . . ?
F21 C21 C16 119.33(14) . . ?
C20 C21 C16 124.60(15) . . ?
C23 C22 C27 112.53(16) . . ?
C23 C22 B1 128.37(14) . . ?
C27 C22 B1 118.89(15) . . ?
F23 C23 C22 120.99(15) . . ?
F23 C23 C24 114.03(15) . . ?
C22 C23 C24 124.98(16) . . ?
F24 C24 C25 120.27(17) . . ?
F24 C24 C23 120.14(17) . . ?
C25 C24 C23 119.59(18) . . ?
F25 C25 C26 120.76(19) . . ?
F25 C25 C24 120.96(19) . . ?
C26 C25 C24 118.27(17) . . ?
F26 C26 C25 119.70(17) . . ?
F26 C26 C27 120.33(19) . . ?
C25 C26 C27 119.97(17) . . ?
F27 C27 C26 116.34(15) . . ?
F27 C27 C22 119.05(15) . . ?
C26 C27 C22 124.60(18) . . ?
C29 C28 C33 113.22(14) . . ?
C29 C28 B1 118.42(14) . . ?
C33 C28 B1 128.30(13) . . ?
F29 C29 C30 115.98(14) . . ?
F29 C29 C28 119.05(14) . . ?
C30 C29 C28 124.96(16) . . ?
F30 C30 C31 120.17(15) . . ?
F30 C30 C29 120.76(16) . . ?
C31 C30 C29 119.07(15) . . ?
F31 C31 C32 120.64(17) . . ?
F31 C31 C30 120.57(16) . . ?
C32 C31 C30 118.78(15) . . ?
F32 C32 C31 119.53(16) . . ?
F32 C32 C33 120.22(16) . . ?
C31 C32 C33 120.24(17) . . ?
F33 C33 C32 115.16(15) . . ?
F33 C33 C28 121.16(14) . . ?
C32 C33 C28 123.68(15) . . ?
C39 C34 C35 112.60(13) . . ?
C39 C34 B1 126.78(14) . . ?
C35 C34 B1 120.20(13) . . ?
F35 C35 C36 115.48(14) . . ?
F35 C35 C34 119.12(13) . . ?
C36 C35 C34 125.41(13) . . ?
F36 C36 C35 120.63(13) . . ?
F36 C36 C37 120.42(14) . . ?
C35 C36 C37 118.94(14) . . ?
F37 C37 C38 120.90(13) . . ?
F37 C37 C36 120.55(14) . . ?
C38 C37 C36 118.55(14) . . ?
F38 C38 C37 120.29(14) . . ?
F38 C38 C39 119.58(14) . . ?
C37 C38 C39 120.12(14) . . ?
F39 C39 C38 114.49(13) . . ?
F39 C39 C34 121.22(13) . . ?
C38 C39 C34 124.28(15) . . ?

loop_
_geom_bond_atom_site_label_1
_geom_bond_atom_site_label_2
_geom_bond_distance
_geom_bond_site_symmetry_2
_geom_bond_publ_flag
B1 C22 1.652(2) . ?
B1 C34 1.655(2) . ?
B1 C16 1.655(2) . ?
B1 C28 1.660(2) . ?
C1 C2 1.412(3) . ?
C1 C15 1.419(3) . ?
C2 C3 1.419(3) . ?
C2 C7 1.435(2) . ?
C3 C4 1.353(3) . ?
C4 C5 1.395(3) . ?
C5 C6 1.367(3) . ?
C6 C7 1.433(3) . ?
C7 C8 1.418(3) . ?
C8 C9 1.355(3) . ?
C9 C10 1.424(3) . ?
C10 C11 1.416(3) . ?
C10 C15 1.431(2) . ?
C11 C12 1.382(3) . ?
C12 C13 1.394(3) . ?
C13 C14 1.344(3) . ?
C14 C15 1.421(3) . ?
C16 C21 1.388(2) . ?
C16 C17 1.393(2) . ?
C17 F17 1.3542(18) . ?
C17 C18 1.376(2) . ?
C18 F18 1.3493(19) . ?
C18 C19 1.368(3) . ?
C19 F19 1.340(2) . ?
C19 C20 1.376(3) . ?
C20 F20 1.351(2) . ?
C20 C21 1.380(2) . ?
C21 F21 1.3615(18) . ?
C22 C23 1.384(2) . ?
C22 C27 1.396(2) . ?
C23 F23 1.3590(19) . ?
C23 C24 1.385(2) . ?
C24 F24 1.347(2) . ?
C24 C25 1.377(3) . ?
C25 F25 1.341(2) . ?
C25 C26 1.377(3) . ?
C26 F26 1.354(2) . ?
C26 C27 1.379(3) . ?
C27 F27 1.359(2) . ?
C28 C29 1.386(2) . ?
C28 C33 1.389(2) . ?
C29 F29 1.3622(18) . ?
C29 C30 1.382(2) . ?
C30 F30 1.3502(18) . ?
C30 C31 1.375(3) . ?
C31 F31 1.3476(19) . ?
C31 C32 1.371(2) . ?
C32 F32 1.355(2) . ?
C32 C33 1.383(2) . ?
C33 F33 1.3534(18) . ?
C34 C39 1.384(2) . ?
C34 C35 1.388(2) . ?
C35 F35 1.3588(16) . ?
C35 C36 1.377(2) . ?
C36 F36 1.3488(18) . ?
C36 C37 1.379(2) . ?
C37 F37 1.3428(17) . ?
C37 C38 1.370(2) . ?
C38 F38 1.3495(16) . ?
C38 C39 1.382(2) . ?
C39 F39 1.3666(18) . ?

loop_
_geom_torsion_atom_site_label_1
_geom_torsion_atom_site_label_2
_geom_torsion_atom_site_label_3
_geom_torsion_atom_site_label_4
_geom_torsion
_geom_torsion_site_symmetry_1
_geom_torsion_site_symmetry_2
_geom_torsion_site_symmetry_3
_geom_torsion_site_symmetry_4
_geom_torsion_publ_flag
C15 C1 C2 C3 -177.4(2) . . . . ?
C15 C1 C2 C7 3.9(3) . . . . ?
C1 C2 C3 C4 -179.26(19) . . . . ?
C7 C2 C3 C4 -0.4(3) . . . . ?
C2 C3 C4 C5 0.1(3) . . . . ?
C3 C4 C5 C6 0.4(3) . . . . ?
C4 C5 C6 C7 -0.6(3) . . . . ?
C5 C6 C7 C8 -179.80(19) . . . . ?
C5 C6 C7 C2 0.2(3) . . . . ?
C1 C2 C7 C8 -1.0(3) . . . . ?
C3 C2 C7 C8 -179.69(18) . . . . ?
C1 C2 C7 C6 178.95(17) . . . . ?
C3 C2 C7 C6 0.3(2) . . . . ?
C6 C7 C8 C9 175.6(2) . . . . ?
C2 C7 C8 C9 -4.5(3) . . . . ?
C7 C8 C9 C10 3.5(4) . . . . ?
C8 C9 C10 C11 -177.77(19) . . . . ?
C8 C9 C10 C15 3.5(3) . . . . ?
C9 C10 C11 C12 -176.57(17) . . . . ?
C15 C10 C11 C12 2.2(3) . . . . ?
C10 C11 C12 C13 1.0(3) . . . . ?
C11 C12 C13 C14 -2.9(3) . . . . ?
C12 C13 C14 C15 1.3(3) . . . . ?
C2 C1 C15 C14 179.9(2) . . . . ?
C2 C1 C15 C10 0.8(3) . . . . ?
C13 C14 C15 C1 -177.13(19) . . . . ?
C13 C14 C15 C10 2.0(3) . . . . ?
C11 C10 C15 C1 175.34(17) . . . . ?
C9 C10 C15 C1 -6.0(3) . . . . ?
C11 C10 C15 C14 -3.7(2) . . . . ?
C9 C10 C15 C14 174.98(17) . . . . ?
C22 B1 C16 C21 53.28(19) . . . . ?
C34 B1 C16 C21 -68.25(18) . . . . ?
C28 B1 C16 C21 168.58(14) . . . . ?
C22 B1 C16 C17 -134.38(15) . . . . ?
C34 B1 C16 C17 104.09(16) . . . . ?
C28 B1 C16 C17 -19.1(2) . . . . ?
C21 C16 C17 F17 175.13(13) . . . . ?
B1 C16 C17 F17 2.3(2) . . . . ?
C21 C16 C17 C18 -4.0(2) . . . . ?
B1 C16 C17 C18 -176.84(15) . . . . ?
F17 C17 C18 F18 1.4(2) . . . . ?
C16 C17 C18 F18 -179.39(15) . . . . ?
F17 C17 C18 C19 -177.71(16) . . . . ?
C16 C17 C18 C19 1.5(3) . . . . ?
F18 C18 C19 F19 1.5(3) . . . . ?
C17 C18 C19 F19 -179.39(17) . . . . ?
F18 C18 C19 C20 -178.24(17) . . . . ?
C17 C18 C19 C20 0.9(3) . . . . ?
F19 C19 C20 F20 -0.4(3) . . . . ?
C18 C19 C20 F20 179.30(18) . . . . ?
F19 C19 C20 C21 179.91(18) . . . . ?
C18 C19 C20 C21 -0.4(3) . . . . ?
F20 C20 C21 F21 -2.7(3) . . . . ?
C19 C20 C21 F21 176.98(17) . . . . ?
F20 C20 C21 C16 177.71(17) . . . . ?
C19 C20 C21 C16 -2.6(3) . . . . ?
C17 C16 C21 F21 -175.00(13) . . . . ?
B1 C16 C21 F21 -1.7(2) . . . . ?
C17 C16 C21 C20 4.6(2) . . . . ?
B1 C16 C21 C20 177.83(16) . . . . ?
C34 B1 C22 C23 127.10(16) . . . . ?
C16 B1 C22 C23 11.6(2) . . . . ?
C28 B1 C22 C23 -108.66(17) . . . . ?
C34 B1 C22 C27 -58.63(18) . . . . ?
C16 B1 C22 C27 -174.10(13) . . . . ?
C28 B1 C22 C27 65.60(16) . . . . ?
C27 C22 C23 F23 -177.37(13) . . . . ?
B1 C22 C23 F23 -2.8(2) . . . . ?
C27 C22 C23 C24 2.3(2) . . . . ?
B1 C22 C23 C24 176.88(15) . . . . ?
F23 C23 C24 F24 -2.3(2) . . . . ?
C22 C23 C24 F24 178.00(15) . . . . ?
F23 C23 C24 C25 177.08(15) . . . . ?
C22 C23 C24 C25 -2.6(3) . . . . ?
F24 C24 C25 F25 1.2(3) . . . . ?
C23 C24 C25 F25 -178.14(16) . . . . ?
F24 C24 C25 C26 -178.70(16) . . . . ?
C23 C24 C25 C26 1.9(3) . . . . ?
F25 C25 C26 F26 -0.7(3) . . . . ?
C24 C25 C26 F26 179.20(15) . . . . ?
F25 C25 C26 C27 178.81(16) . . . . ?
C24 C25 C26 C27 -1.3(3) . . . . ?
F26 C26 C27 F27 0.1(2) . . . . ?
C25 C26 C27 F27 -179.46(15) . . . . ?
F26 C26 C27 C22 -179.30(14) . . . . ?
C25 C26 C27 C22 1.2(3) . . . . ?
C23 C22 C27 F27 179.07(14) . . . . ?
B1 C22 C27 F27 3.9(2) . . . . ?
C23 C22 C27 C26 -1.6(2) . . . . ?
B1 C22 C27 C26 -176.71(15) . . . . ?
C22 B1 C28 C29 62.98(16) . . . . ?
C34 B1 C28 C29 -174.88(13) . . . . ?
C16 B1 C28 C29 -60.12(18) . . . . ?
C22 B1 C28 C33 -113.95(17) . . . . ?
C34 B1 C28 C33 8.2(2) . . . . ?
C16 B1 C28 C33 122.96(17) . . . . ?
C33 C28 C29 F29 179.49(13) . . . . ?
B1 C28 C29 F29 2.1(2) . . . . ?
C33 C28 C29 C30 -1.7(2) . . . . ?
B1 C28 C29 C30 -179.10(15) . . . . ?
F29 C29 C30 F30 -1.0(2) . . . . ?
C28 C29 C30 F30 -179.78(15) . . . . ?
F29 C29 C30 C31 179.01(15) . . . . ?
C28 C29 C30 C31 0.2(3) . . . . ?
F30 C30 C31 F31 -1.3(3) . . . . ?
C29 C30 C31 F31 178.70(15) . . . . ?
F30 C30 C31 C32 -179.75(15) . . . . ?
C29 C30 C31 C32 0.3(3) . . . . ?
F31 C31 C32 F32 1.2(3) . . . . ?
C30 C31 C32 F32 179.59(16) . . . . ?
F31 C31 C32 C33 -177.50(16) . . . . ?
C30 C31 C32 C33 0.9(3) . . . . ?
F32 C32 C33 F33 -1.5(2) . . . . ?
C31 C32 C33 F33 177.17(15) . . . . ?
F32 C32 C33 C28 178.62(15) . . . . ?
C31 C32 C33 C28 -2.7(3) . . . . ?
C29 C28 C33 F33 -176.91(14) . . . . ?
B1 C28 C33 F33 0.1(3) . . . . ?
C29 C28 C33 C32 3.0(2) . . . . ?
B1 C28 C33 C32 -179.97(16) . . . . ?
C22 B1 C34 C39 -16.1(2) . . . . ?
C16 B1 C34 C39 107.32(17) . . . . ?
C28 B1 C34 C39 -132.60(16) . . . . ?
C22 B1 C34 C35 171.92(14) . . . . ?
C16 B1 C34 C35 -64.68(17) . . . . ?
C28 B1 C34 C35 55.40(19) . . . . ?
C39 C34 C35 F35 -175.75(13) . . . . ?
B1 C34 C35 F35 -2.7(2) . . . . ?
C39 C34 C35 C36 3.7(2) . . . . ?
B1 C34 C35 C36 176.81(14) . . . . ?
F35 C35 C36 F36 -3.6(2) . . . . ?
C34 C35 C36 F36 176.93(14) . . . . ?
F35 C35 C36 C37 177.40(13) . . . . ?
C34 C35 C36 C37 -2.1(2) . . . . ?
F36 C36 C37 F37 -0.4(2) . . . . ?
C35 C36 C37 F37 178.65(14) . . . . ?
F36 C36 C37 C38 -179.73(14) . . . . ?
C35 C36 C37 C38 -0.7(2) . . . . ?
F37 C37 C38 F38 2.9(2) . . . . ?
C36 C37 C38 F38 -177.70(14) . . . . ?
F37 C37 C38 C39 -177.89(14) . . . . ?
C36 C37 C38 C39 1.5(2) . . . . ?
F38 C38 C39 F39 0.6(2) . . . . ?
C37 C38 C39 F39 -178.52(14) . . . . ?
F38 C38 C39 C34 179.64(14) . . . . ?
C37 C38 C39 C34 0.5(2) . . . . ?
C35 C34 C39 F39 176.04(13) . . . . ?
B1 C34 C39 F39 3.5(2) . . . . ?
C35 C34 C39 C38 -2.9(2) . . . . ?
B1 C34 C39 C38 -175.40(15) . . . . ?

loop_
_cod_related_entry_id
_cod_related_entry_database
_cod_related_entry_code
1 ChemSpider 30652920
